data_2233595
loop_
_publ_author_name
'Aslam, M.'
'Anis, I.'
'Afza, N.'
'Ibrahim, M.'
'Yousuf, S.'

_publ_section_title
;
 17-(Pyrimidin-2-yl)-8,16-dioxa-17-azatetracyclo[7.7.1.0^2,7^.0^10,15^]heptadeca-2,4,6,10,12,14-hexaene
;
_journal_coeditor_code PV2501
_journal_issue 2
_journal_name_full 'Acta Crystallographica Section E'
_journal_page_first o440
_journal_paper_doi 10.1107/S1600536812000931
_journal_volume 68
_journal_year 2012
_chemical_formula_iupac 'C18 H13 N3 O2'
_chemical_formula_moiety 'C18 H13 N3 O2'
_chemical_formula_sum 'C18 H13 N3 O2'
_chemical_formula_weight 303.31
_chemical_name_systematic
;
17-(Pyrimidin-2-yl)-8,16-dioxa-17-
azatetracyclo[7.7.1.0^2,7^.0^10,15^]heptadeca-2,4,6,10,12,14-hexaene
;
_space_group_IT_number 15
_symmetry_cell_setting monoclinic
_symmetry_space_group_name_Hall '-C 2yc'
_symmetry_space_group_name_H-M 'C 1 2/c 1'
_atom_sites_solution_hydrogens geom
_atom_sites_solution_primary direct
_atom_sites_solution_secondary difmap
_audit_creation_method SHELXL-97
_cell_angle_alpha 90.00
_cell_angle_beta 99.652(4)
_cell_angle_gamma 90.00
_cell_formula_units_Z 8
_cell_length_a 30.004(4)
_cell_length_b 6.6083(9)
_cell_length_c 15.123(2)
_cell_measurement_reflns_used 1521
_cell_measurement_temperature 273(2)
_cell_measurement_theta_max 21.39
_cell_measurement_theta_min 2.73
_cell_volume 2956.1(7)
_computing_cell_refinement 'SAINT (Bruker, 2000)'
_computing_data_collection 'SMART (Bruker, 2000)'
_computing_data_reduction 'SAINT (Bruker, 2000)'
_computing_molecular_graphics 'SHELXTL (Sheldrick, 2008)'
_computing_publication_material
;
SHELXTL (Sheldrick, 2008, PARST (Nardelli, 1995) and PLATON
(Spek, 2009)
;
_computing_structure_refinement 'SHELXL97 (Sheldrick, 2008)'
_computing_structure_solution 'SHELXS97 (Sheldrick, 2008)'
_diffrn_ambient_temperature 273(2)
_diffrn_measured_fraction_theta_full 1.000
_diffrn_measured_fraction_theta_max 1.000
_diffrn_measurement_device_type
;
Bruker SMART APEX CCD area-detector
;
_diffrn_measurement_method '\w scan'
_diffrn_radiation_monochromator graphite
_diffrn_radiation_source 'fine-focus sealed tube'
_diffrn_radiation_type MoK\a
_diffrn_radiation_wavelength 0.71073
_diffrn_reflns_av_R_equivalents 0.0316
_diffrn_reflns_av_sigmaI/netI 0.0329
_diffrn_reflns_limit_h_max 35
_diffrn_reflns_limit_h_min -36
_diffrn_reflns_limit_k_max 7
_diffrn_reflns_limit_k_min -8
_diffrn_reflns_limit_l_max 18
_diffrn_reflns_limit_l_min -18
_diffrn_reflns_number 8329
_diffrn_reflns_theta_full 25.49
_diffrn_reflns_theta_max 25.49
_diffrn_reflns_theta_min 1.38
_diffrn_standards_number 0
_exptl_absorpt_coefficient_mu 0.092
_exptl_absorpt_correction_T_max 0.9927
_exptl_absorpt_correction_T_min 0.9521
_exptl_absorpt_correction_type multi-scan
_exptl_absorpt_process_details '(SADABS; Bruker, 2000)'
_exptl_crystal_colour yellow
_exptl_crystal_density_diffrn 1.363
_exptl_crystal_density_method 'not measured'
_exptl_crystal_description needle
_exptl_crystal_F_000 1264
_exptl_crystal_size_max 0.54
_exptl_crystal_size_mid 0.09
_exptl_crystal_size_min 0.08
_refine_diff_density_max 0.157
_refine_diff_density_min -0.122
_refine_ls_extinction_method none
_refine_ls_goodness_of_fit_ref 1.031
_refine_ls_hydrogen_treatment constr
_refine_ls_matrix_type full
_refine_ls_number_parameters 208
_refine_ls_number_reflns 2739
_refine_ls_number_restraints 0
_refine_ls_restrained_S_all 1.031
_refine_ls_R_factor_all 0.0611
_refine_ls_R_factor_gt 0.0409
_refine_ls_shift/su_max 0.000
_refine_ls_shift/su_mean 0.000
_refine_ls_structure_factor_coef Fsqd
_refine_ls_weighting_details 'calc w=1/[\s^2^(Fo^2^)+(0.0358P)^2^+1.0438P] where P=(Fo^2^+2Fc^2^)/3'
_refine_ls_weighting_scheme calc
_refine_ls_wR_factor_gt 0.0865
_refine_ls_wR_factor_ref 0.0966
_reflns_number_gt 2026
_reflns_number_total 2739
_reflns_threshold_expression I>2\s(I)
_cod_data_source_file pv2501.cif
_cod_data_source_block I
_cod_original_cell_volume 2956.0(7)
_cod_original_sg_symbol_H-M 'C 2/c'
_cod_database_code 2233595
_cod_database_fobs_code 2233595

loop_
_symmetry_equiv_pos_as_xyz
'x, y, z'
'-x, y, -z+1/2'
'x+1/2, y+1/2, z'
'-x+1/2, y+1/2, -z+1/2'
'-x, -y, -z'
'x, -y, z-1/2'
'-x+1/2, -y+1/2, -z'
'x+1/2, -y+1/2, z-1/2'

loop_
_atom_site_type_symbol
_atom_site_label
_atom_site_fract_x
_atom_site_fract_y
_atom_site_fract_z
_atom_site_U_iso_or_equiv
_atom_site_adp_type
_atom_site_calc_flag
_atom_site_refinement_flags
_atom_site_occupancy
_atom_site_symmetry_multiplicity
O O1 0.14375(4) -0.35324(17) 0.63616(8) 0.0445(3) Uani d . 1 1
O O2 0.13833(4) 0.06985(16) 0.78989(7) 0.0416(3) Uani d . 1 1
N N1 0.09854(4) -0.0699(2) 0.65391(9) 0.0406(4) Uani d . 1 1
N N2 0.02176(5) -0.1398(3) 0.63059(12) 0.0602(5) Uani d . 1 1
N N3 0.04887(5) 0.2011(3) 0.64007(12) 0.0628(5) Uani d . 1 1
C C1 0.13535(5) -0.1148(2) 0.83042(11) 0.0355(4) Uani d . 1 1
C C2 0.14564(6) -0.1211(3) 0.92321(11) 0.0437(4) Uani d . 1 1
H H2A 0.1552 -0.0048 0.9555 0.052 Uiso calc R 1 1
C C3 0.14156(6) -0.3003(3) 0.96712(12) 0.0494(5) Uani d . 1 1
H H3A 0.1485 -0.3050 1.0294 0.059 Uiso calc R 1 1
C C4 0.12721(6) -0.4732(3) 0.91988(12) 0.0488(5) Uani d . 1 1
H H4A 0.1245 -0.5939 0.9502 0.059 Uiso calc R 1 1
C C5 0.11688(6) -0.4670(3) 0.82775(12) 0.0414(4) Uani d . 1 1
H H5A 0.1070 -0.5837 0.7961 0.050 Uiso calc R 1 1
C C6 0.12111(5) -0.2880(2) 0.78159(10) 0.0333(4) Uani d . 1 1
C C7 0.10824(5) -0.2779(3) 0.68069(11) 0.0380(4) Uani d . 1 1
H H7A 0.0810 -0.3595 0.6622 0.046 Uiso calc R 1 1
C C8 0.18023(5) -0.2236(3) 0.63998(11) 0.0400(4) Uani d . 1 1
C C9 0.21881(6) -0.2982(3) 0.61168(12) 0.0504(5) Uani d . 1 1
H H9A 0.2197 -0.4308 0.5914 0.060 Uiso calc R 1 1
C C10 0.25570(6) -0.1738(4) 0.61407(13) 0.0579(5) Uani d . 1 1
H H10A 0.2816 -0.2231 0.5954 0.070 Uiso calc R 1 1
C C11 0.25481(6) 0.0230(4) 0.64381(13) 0.0571(5) Uani d . 1 1
H H11A 0.2801 0.1056 0.6456 0.069 Uiso calc R 1 1
C C12 0.21623(6) 0.0969(3) 0.67091(12) 0.0483(5) Uani d . 1 1
H H12A 0.2156 0.2298 0.6910 0.058 Uiso calc R 1 1
C C13 0.17824(5) -0.0248(3) 0.66860(11) 0.0382(4) Uani d . 1 1
C C14 0.13536(5) 0.0582(3) 0.69334(11) 0.0399(4) Uani d . 1 1
H H14A 0.1303 0.1946 0.6682 0.048 Uiso calc R 1 1
C C15 0.05409(6) 0.0009(3) 0.64170(11) 0.0453(5) Uani d . 1 1
C C16 -0.02032(7) -0.0673(4) 0.61509(18) 0.0796(7) Uani d . 1 1
H H16A -0.0442 -0.1587 0.6062 0.096 Uiso calc R 1 1
C C17 -0.02996(8) 0.1338(5) 0.6117(2) 0.0925(9) Uani d . 1 1
H H17A -0.0596 0.1806 0.6009 0.111 Uiso calc R 1 1
C C18 0.00588(8) 0.2636(4) 0.62481(18) 0.0828(8) Uani d . 1 1
H H18A 0.0001 0.4020 0.6231 0.099 Uiso calc R 1 1

loop_
_atom_site_aniso_label
_atom_site_aniso_U_11
_atom_site_aniso_U_22
_atom_site_aniso_U_33
_atom_site_aniso_U_12
_atom_site_aniso_U_13
_atom_site_aniso_U_23
O1 0.0480(7) 0.0438(8) 0.0434(7) -0.0028(6) 0.0124(5) -0.0111(6)
O2 0.0520(7) 0.0298(7) 0.0446(7) -0.0027(5) 0.0127(5) -0.0019(5)
N1 0.0359(8) 0.0398(9) 0.0447(8) 0.0015(6) 0.0026(6) 0.0035(7)
N2 0.0370(9) 0.0657(12) 0.0771(12) -0.0010(8) 0.0074(8) -0.0018(9)
N3 0.0496(10) 0.0545(11) 0.0825(13) 0.0138(8) 0.0057(9) 0.0044(9)
C1 0.0333(9) 0.0305(10) 0.0441(10) 0.0017(7) 0.0103(7) -0.0010(8)
C2 0.0492(10) 0.0399(11) 0.0425(10) -0.0030(8) 0.0095(8) -0.0081(8)
C3 0.0582(11) 0.0500(12) 0.0398(10) -0.0014(9) 0.0075(9) 0.0010(9)
C4 0.0578(12) 0.0384(11) 0.0510(12) -0.0007(9) 0.0112(9) 0.0083(9)
C5 0.0440(10) 0.0312(10) 0.0494(11) -0.0011(8) 0.0087(8) -0.0027(8)
C6 0.0299(8) 0.0303(9) 0.0405(9) 0.0016(7) 0.0082(7) -0.0031(7)
C7 0.0352(9) 0.0355(10) 0.0432(10) -0.0013(7) 0.0059(7) -0.0047(8)
C8 0.0408(9) 0.0479(11) 0.0311(9) -0.0009(8) 0.0055(7) -0.0001(8)
C9 0.0533(11) 0.0573(13) 0.0422(10) 0.0080(10) 0.0130(9) -0.0030(9)
C10 0.0432(11) 0.0820(17) 0.0509(12) 0.0062(11) 0.0145(9) 0.0035(11)
C11 0.0421(11) 0.0755(16) 0.0543(12) -0.0113(10) 0.0095(9) 0.0030(11)
C12 0.0477(11) 0.0517(12) 0.0444(11) -0.0067(9) 0.0043(8) 0.0015(9)
C13 0.0400(9) 0.0405(11) 0.0336(9) 0.0007(8) 0.0042(7) 0.0036(8)
C14 0.0450(10) 0.0348(10) 0.0398(10) -0.0011(8) 0.0068(8) 0.0050(8)
C15 0.0422(10) 0.0535(13) 0.0405(10) 0.0071(9) 0.0081(8) 0.0030(9)
C16 0.0400(12) 0.088(2) 0.110(2) 0.0023(12) 0.0114(12) -0.0051(15)
C17 0.0437(13) 0.094(2) 0.137(2) 0.0221(14) 0.0056(14) -0.0016(18)
C18 0.0608(15) 0.0690(17) 0.116(2) 0.0225(13) 0.0080(14) 0.0020(14)

loop_
_atom_type_symbol
_atom_type_description
_atom_type_scat_dispersion_real
_atom_type_scat_dispersion_imag
_atom_type_scat_source
C C 0.0033 0.0016 'International Tables Vol C Tables 4.2.6.8 and 6.1.1.4'
H H 0.0000 0.0000 'International Tables Vol C Tables 4.2.6.8 and 6.1.1.4'
N N 0.0061 0.0033 'International Tables Vol C Tables 4.2.6.8 and 6.1.1.4'
O O 0.0106 0.0060 'International Tables Vol C Tables 4.2.6.8 and 6.1.1.4'

loop_
_geom_angle_atom_site_label_1
_geom_angle_atom_site_label_2
_geom_angle_atom_site_label_3
_geom_angle
C8 O1 C7 114.10(13)
C1 O2 C14 113.85(12)
C15 N1 C14 120.49(15)
C15 N1 C7 119.85(14)
C14 N1 C7 109.76(13)
C15 N2 C16 114.73(19)
C15 N3 C18 114.63(19)
O2 C1 C2 117.26(14)
O2 C1 C6 122.08(14)
C2 C1 C6 120.62(15)
C3 C2 C1 119.53(16)
C3 C2 H2A 120.2
C1 C2 H2A 120.2
C2 C3 C4 120.66(17)
C2 C3 H3A 119.7
C4 C3 H3A 119.7
C5 C4 C3 119.87(17)
C5 C4 H4A 120.1
C3 C4 H4A 120.1
C4 C5 C6 120.64(16)
C4 C5 H5A 119.7
C6 C5 H5A 119.7
C5 C6 C1 118.67(15)
C5 C6 C7 121.01(15)
C1 C6 C7 120.25(14)
O1 C7 N1 109.07(13)
O1 C7 C6 111.90(12)
N1 C7 C6 109.23(13)
O1 C7 H7A 108.9
N1 C7 H7A 108.9
C6 C7 H7A 108.9
O1 C8 C13 121.61(15)
O1 C8 C9 117.48(16)
C13 C8 C9 120.89(17)
C10 C9 C8 119.22(19)
C10 C9 H9A 120.4
C8 C9 H9A 120.4
C9 C10 C11 120.91(18)
C9 C10 H10A 119.5
C11 C10 H10A 119.5
C10 C11 C12 119.59(18)
C10 C11 H11A 120.2
C12 C11 H11A 120.2
C11 C12 C13 120.83(19)
C11 C12 H12A 119.6
C13 C12 H12A 119.6
C8 C13 C12 118.52(16)
C8 C13 C14 120.47(15)
C12 C13 C14 120.97(16)
N1 C14 O2 111.19(13)
N1 C14 C13 108.15(14)
O2 C14 C13 111.07(13)
N1 C14 H14A 108.8
O2 C14 H14A 108.8
C13 C14 H14A 108.8
N3 C15 N2 127.55(17)
N3 C15 N1 116.23(16)
N2 C15 N1 116.20(17)
N2 C16 C17 123.2(2)
N2 C16 H16A 118.4
C17 C16 H16A 118.4
C16 C17 C18 116.9(2)
C16 C17 H17A 121.6
C18 C17 H17A 121.6
N3 C18 C17 123.0(2)
N3 C18 H18A 118.5
C17 C18 H18A 118.5

loop_
_geom_bond_atom_site_label_1
_geom_bond_atom_site_label_2
_geom_bond_distance
O1 C8 1.383(2)
O1 C7 1.4409(18)
O2 C1 1.3749(19)
O2 C14 1.4499(19)
N1 C15 1.396(2)
N1 C14 1.440(2)
N1 C7 1.449(2)
N2 C15 1.334(2)
N2 C16 1.334(3)
N3 C15 1.333(2)
N3 C18 1.337(2)
C1 C2 1.386(2)
C1 C6 1.390(2)
C2 C3 1.373(2)
C2 H2A 0.9300
C3 C4 1.378(3)
C3 H3A 0.9300
C4 C5 1.376(2)
C4 H4A 0.9300
C5 C6 1.390(2)
C5 H5A 0.9300
C6 C7 1.511(2)
C7 H7A 0.9800
C8 C13 1.387(2)
C8 C9 1.390(2)
C9 C10 1.374(3)
C9 H9A 0.9300
C10 C11 1.378(3)
C10 H10A 0.9300
C11 C12 1.380(3)
C11 H11A 0.9300
C12 C13 1.391(2)
C12 H12A 0.9300
C13 C14 1.503(2)
C14 H14A 0.9800
C16 C17 1.359(3)
C16 H16A 0.9300
C17 C18 1.364(3)
C17 H17A 0.9300
C18 H18A 0.9300

loop_
_geom_hbond_atom_site_label_D
_geom_hbond_atom_site_label_H
_geom_hbond_atom_site_label_A
_geom_hbond_site_symmetry_A
_geom_hbond_distance_DH
_geom_hbond_distance_HA
_geom_hbond_distance_DA
_geom_hbond_angle_DHA
_geom_hbond_publ_flag
C5 H5A O2 1_545 0.93 2.48 3.199(2) 134 yes

loop_
_geom_torsion_atom_site_label_1
_geom_torsion_atom_site_label_2
_geom_torsion_atom_site_label_3
_geom_torsion_atom_site_label_4
_geom_torsion
C14 O2 C1 C2 169.13(14)
C14 O2 C1 C6 -13.1(2)
O2 C1 C2 C3 177.58(15)
C6 C1 C2 C3 -0.2(2)
C1 C2 C3 C4 -0.2(3)
C2 C3 C4 C5 0.1(3)
C3 C4 C5 C6 0.5(3)
C4 C5 C6 C1 -0.9(2)
C4 C5 C6 C7 -177.79(15)
O2 C1 C6 C5 -176.91(14)
C2 C1 C6 C5 0.8(2)
O2 C1 C6 C7 0.0(2)
C2 C1 C6 C7 177.66(14)
C8 O1 C7 N1 46.98(17)
C8 O1 C7 C6 -73.99(17)
C15 N1 C7 O1 143.14(14)
C14 N1 C7 O1 -70.99(16)
C15 N1 C7 C6 -94.27(17)
C14 N1 C7 C6 51.60(17)
C5 C6 C7 O1 -81.72(18)
C1 C6 C7 O1 101.46(17)
C5 C6 C7 N1 157.40(14)
C1 C6 C7 N1 -19.42(19)
C7 O1 C8 C13 -11.9(2)
C7 O1 C8 C9 169.77(14)
O1 C8 C9 C10 179.70(15)
C13 C8 C9 C10 1.4(3)
C8 C9 C10 C11 -0.2(3)
C9 C10 C11 C12 -0.5(3)
C10 C11 C12 C13 0.0(3)
O1 C8 C13 C12 179.89(14)
C9 C8 C13 C12 -1.9(2)
O1 C8 C13 C14 -2.2(2)
C9 C8 C13 C14 175.99(15)
C11 C12 C13 C8 1.2(2)
C11 C12 C13 C14 -176.69(16)
C15 N1 C14 O2 77.64(18)
C7 N1 C14 O2 -67.97(16)
C15 N1 C14 C13 -160.16(14)
C7 N1 C14 C13 54.23(17)
C1 O2 C14 N1 46.56(17)
C1 O2 C14 C13 -73.93(16)
C8 C13 C14 N1 -19.1(2)
C12 C13 C14 N1 158.72(15)
C8 C13 C14 O2 103.18(17)
C12 C13 C14 O2 -79.01(19)
C18 N3 C15 N2 -0.5(3)
C18 N3 C15 N1 177.54(18)
C16 N2 C15 N3 0.9(3)
C16 N2 C15 N1 -177.13(18)
C14 N1 C15 N3 21.1(2)
C7 N1 C15 N3 163.28(15)
C14 N1 C15 N2 -160.68(15)
C7 N1 C15 N2 -18.5(2)
C15 N2 C16 C17 -0.7(4)
N2 C16 C17 C18 0.2(4)
C15 N3 C18 C17 -0.1(4)
C16 C17 C18 N3 0.3(4)
